data_7701057
loop_
_publ_author_name
'Driscoll, Oliver J.'
'Hafford-Tear, Claudia H'
'McKeown, Paul'
'Stewart, Jack A.'
'Kociok-K\"ohn, Gabriele'
'Mahon, Mary F.'
'Jones, Matthew D.'

_publ_section_title
;
 The synthesis, characterisation and application of iron(iii)-acetate
 complexes for cyclic carbonate formation and the polymerisation of
 lactide.
;
_journal_issue 40
_journal_name_full 'Dalton transactions (Cambridge, England : 2003)'
_journal_page_first 15049
_journal_page_last 15058
_journal_paper_doi 10.1039/c9dt03327k
_journal_volume 48
_journal_year 2019
_chemical_formula_moiety 'C30 H41.4 Fe N2 O5.3'
_chemical_formula_sum 'C30 H42.4 Fe N2 O5.3'
_chemical_formula_weight 571.71
_space_group_crystal_system tetragonal
_space_group_IT_number 92
_space_group_name_Hall 'P 4abw 2nw'
_space_group_name_H-M_alt 'P 41 21 2'
_symmetry_space_group_name_Hall 'P 4abw 2nw'
_symmetry_space_group_name_H-M 'P 41 21 2'
_atom_sites_solution_hydrogens geom
_atom_sites_solution_primary iterative
_audit_creation_date 2019-07-09
_audit_creation_method
;
Olex2 1.2
(compiled 2018.05.29 svn.r3508 for OlexSys, GUI svn.r5506)
;
_audit_update_record
;
2019-07-15 deposited with the CCDC.    2019-09-06 downloaded from the CCDC.
;
_cell_angle_alpha 90
_cell_angle_beta 90
_cell_angle_gamma 90
_cell_formula_units_Z 4
_cell_length_a 10.24770(10)
_cell_length_b 10.24770(10)
_cell_length_c 28.1421(5)
_cell_measurement_reflns_used 19222
_cell_measurement_temperature 150.00(10)
_cell_measurement_theta_max 72.8200
_cell_measurement_theta_min 4.5800
_cell_volume 2955.35(7)
_computing_cell_refinement 'CrysAlisPro 1.171.39.46 (Rigaku OD, 2018)'
_computing_data_collection 'CrysAlisPro 1.171.39.46 (Rigaku OD, 2018)'
_computing_data_reduction 'CrysAlisPro 1.171.39.46 (Rigaku OD, 2018)'
_computing_molecular_graphics 'Olex2 (Dolomanov et al., 2009)'
_computing_publication_material 'Olex2 (Dolomanov et al., 2009)'
_computing_structure_refinement 'ShelXL (Sheldrick, 2015)'
_computing_structure_solution 'olex2.solve (Bourhis et al., 2015)'
_diffrn_ambient_temperature 150.00(10)
_diffrn_detector_area_resol_mean 8.1150
_diffrn_detector_type EosS2
_diffrn_measured_fraction_theta_full 1.000
_diffrn_measured_fraction_theta_max 0.998
_diffrn_measurement_device 'four-circle diffractometer'
_diffrn_measurement_device_type 'SuperNova, Dual, Cu at home/near, EosS2'
_diffrn_measurement_method '\w scans'
_diffrn_radiation_type CuK\a
_diffrn_radiation_wavelength 1.54184
_diffrn_reflns_av_R_equivalents 0.0645
_diffrn_reflns_av_unetI/netI 0.0163
_diffrn_reflns_Laue_measured_fraction_full 1.000
_diffrn_reflns_Laue_measured_fraction_max 0.998
_diffrn_reflns_limit_h_max 12
_diffrn_reflns_limit_h_min -12
_diffrn_reflns_limit_k_max 12
_diffrn_reflns_limit_k_min -12
_diffrn_reflns_limit_l_max 34
_diffrn_reflns_limit_l_min -34
_diffrn_reflns_number 79340
_diffrn_reflns_point_group_measured_fraction_full 1.000
_diffrn_reflns_point_group_measured_fraction_max 0.997
_diffrn_reflns_theta_full 67.684
_diffrn_reflns_theta_max 73.308
_diffrn_reflns_theta_min 4.592
_exptl_absorpt_coefficient_mu 4.423
_exptl_absorpt_correction_T_max 1.00000
_exptl_absorpt_correction_T_min 0.56872
_exptl_absorpt_correction_type multi-scan
_exptl_absorpt_process_details
;
CrysAlisPro 1.171.39.46 (Rigaku Oxford Diffraction, 2018)
Empirical absorption correction using spherical harmonics,
 implemented in SCALE3 ABSPACK scaling algorithm.
;
_exptl_crystal_colour 'dark red'
_exptl_crystal_colour_modifier dark
_exptl_crystal_colour_primary red
_exptl_crystal_density_diffrn 1.285
_exptl_crystal_description plank
_exptl_crystal_F_000 1219
_exptl_crystal_size_max 0.157
_exptl_crystal_size_mid 0.079
_exptl_crystal_size_min 0.029
_refine_diff_density_max 0.194
_refine_diff_density_min -0.329
_refine_diff_density_rms 0.042
_refine_ls_abs_structure_details
;
 Flack x determined using 992 quotients [(I+)-(I-)]/[(I+)+(I-)]
 (Parsons, Flack and Wagner, Acta Cryst. B69 (2013) 249-259).
;
_refine_ls_abs_structure_Flack -0.008(2)
_refine_ls_extinction_method none
_refine_ls_goodness_of_fit_ref 1.063
_refine_ls_hydrogen_treatment constr
_refine_ls_matrix_type full
_refine_ls_number_parameters 226
_refine_ls_number_reflns 2968
_refine_ls_number_restraints 135
_refine_ls_restrained_S_all 1.068
_refine_ls_R_factor_all 0.0392
_refine_ls_R_factor_gt 0.0355
_refine_ls_shift/su_max 0.001
_refine_ls_shift/su_mean 0.000
_refine_ls_structure_factor_coef Fsqd
_refine_ls_weighting_details 'w=1/[\s^2^(Fo^2^)+(0.0670P)^2^+0.2461P] where P=(Fo^2^+2Fc^2^)/3'
_refine_ls_weighting_scheme calc
_refine_ls_wR_factor_gt 0.0966
_refine_ls_wR_factor_ref 0.0999
_reflns_Friedel_coverage 0.652
_reflns_Friedel_fraction_full 1.000
_reflns_Friedel_fraction_max 0.995
_reflns_number_gt 2767
_reflns_number_total 2968
_reflns_threshold_expression 'I > 2\s(I)'
_cod_data_source_file c9dt03327k2.cif
_cod_data_source_block Fe(6RR)(OAc)
_cod_depositor_comments 'Adding full bibliography for 7701052--7701059.cif.'
_cod_original_cell_volume 2955.35(8)
_cod_original_formula_sum 'C30 H42.40 Fe N2 O5.30'
_cod_database_code 7701057
_shelx_shelxl_version_number 2014/7
_shelx_space_group_comment
;
The symmetry employed for this shelxl refinement is uniquely defined
by the following loop, which should always be used as a source of
symmetry information in preference to the above space-group names.
They are only intended as comments.
;
_olex2_refinement_description
;
1. Fixed Uiso
 At 1.2 times of:
  All C(H) groups, All C(H,H) groups
 At 1.5 times of:
  All C(H,H,H) groups
2. Restrained distances
 O2-C14 \\sim O2-C14A
 with sigma of 0.005
 O3-C14 \\sim O15A-C14A
 with sigma of 0.005
 C15A-C14A \\sim C15-C14
 with sigma of 0.005
3. Uiso/Uaniso restraints and constraints
C14B \\sim C15B \\sim O3 \\sim C14 \\sim C15 \\sim O15A \\sim C14A \\sim C15A:
within 2A with sigma of 0.02 and sigma for terminal atoms of 0.01
4. Others
 Fixed Sof: C14B(0.35) H14A(0.35) H14B(0.35) C15B(0.35) H15A(0.35) H15B(0.35)
 H15C(0.35) O3(0.35) C14(0.35) C15(0.35) H15D(0.35) H15E(0.35) H15F(0.35)
 O15A(0.3) C14A(0.3) C15A(0.3) H15G(0.3) H15H(0.3) H15I(0.3)
5.a Ternary CH refined with riding coordinates:
 C1(H1)
5.b Secondary CH2 refined with riding coordinates:
 C2(H2A,H2B), C3(H3A,H3B), C4(H4A,H4B), C5(H5A,H5B), C14B(H14A,H14B)
5.c Me refined with riding coordinates:
 C12(H12A,H12B,H12C)
5.d Aromatic/amide H refined with riding coordinates:
 C9(H9), C11(H11)
5.e Idealised Me refined as rotating group:
 C13(H13A,H13B,H13C), C15B(H15A,H15B,H15C), C15(H15D,H15E,H15F), C15A(H15G,
 H15H,H15I)
;
_olex2_submission_special_instructions 'No special instructions were received'

loop_
_space_group_symop_operation_xyz
'x, y, z'
'-x, -y, z+1/2'
'-y+1/2, x+1/2, z+1/4'
'y+1/2, -x+1/2, z+3/4'
'-x+1/2, y+1/2, -z+1/4'
'x+1/2, -y+1/2, -z+3/4'
'y, x, -z'
'-y, -x, -z+1/2'

loop_
_atom_site_label
_atom_site_type_symbol
_atom_site_fract_x
_atom_site_fract_y
_atom_site_fract_z
_atom_site_U_iso_or_equiv
_atom_site_adp_type
_atom_site_occupancy
_atom_site_site_symmetry_order
_atom_site_calc_flag
_atom_site_refinement_flags_posn
_atom_site_refinement_flags_adp
_atom_site_refinement_flags_occupancy
_atom_site_disorder_assembly
_atom_site_disorder_group
Fe1 Fe 0.22907(4) 0.77093(4) 0.2500 0.04562(19) Uani 1 2 d S T P A .
O1 O 0.1224(2) 0.6731(2) 0.29258(7) 0.0536(5) Uani 1 1 d . . . . .
O2 O 0.0655(2) 0.8052(3) 0.20930(8) 0.0666(7) Uani 1 1 d D . . . .
N1 N 0.3974(2) 0.7069(2) 0.29226(9) 0.0481(6) Uani 1 1 d . . . . .
C1 C 0.4386(3) 0.5737(3) 0.27699(10) 0.0466(6) Uani 1 1 d . . . . .
H1 H 0.3828 0.5066 0.2928 0.056 Uiso 1 1 calc R . . . .
C2 C 0.5804(3) 0.5587(3) 0.29347(11) 0.0574(8) Uani 1 1 d . . . . .
H2A H 0.5846 0.5109 0.3240 0.069 Uiso 1 1 calc R . . . .
H2B H 0.6323 0.5106 0.2695 0.069 Uiso 1 1 calc R . . . .
C3 C 0.6317(3) 0.6982(4) 0.29933(17) 0.0766(11) Uani 1 1 d . . . . .
H3A H 0.6598 0.7138 0.3325 0.092 Uiso 1 1 calc R . . . .
H3B H 0.7068 0.7138 0.2780 0.092 Uiso 1 1 calc R . . . .
C4 C 0.5176(3) 0.7876(3) 0.28628(14) 0.0612(8) Uani 1 1 d . . . . .
H4A H 0.5151 0.8646 0.3075 0.073 Uiso 1 1 calc R . . . .
H4B H 0.5258 0.8182 0.2530 0.073 Uiso 1 1 calc R . . . .
C5 C 0.3588(3) 0.7084(3) 0.34381(10) 0.0583(8) Uani 1 1 d . . . . .
H5A H 0.4377 0.6947 0.3635 0.070 Uiso 1 1 calc R . . . .
H5B H 0.3230 0.7954 0.3517 0.070 Uiso 1 1 calc R . . . .
C6 C 0.2599(4) 0.6068(3) 0.35633(10) 0.0583(8) Uani 1 1 d . . . . .
C7 C 0.1444(3) 0.5978(3) 0.33023(10) 0.0533(7) Uani 1 1 d . . . . .
C8 C 0.0481(4) 0.5048(3) 0.34328(12) 0.0637(8) Uani 1 1 d . . . . .
C9 C 0.0735(5) 0.4244(4) 0.38187(14) 0.0806(13) Uani 1 1 d . . . . .
H9 H 0.0095 0.3622 0.3909 0.097 Uiso 1 1 calc R . . . .
C10 C 0.1882(6) 0.4310(4) 0.40773(13) 0.0891(16) Uani 1 1 d . . . . .
C11 C 0.2794(5) 0.5224(4) 0.39475(11) 0.0747(12) Uani 1 1 d . . . . .
H11 H 0.3582 0.5285 0.4124 0.090 Uiso 1 1 calc R . . . .
C12 C -0.0747(4) 0.4977(4) 0.31585(17) 0.0788(11) Uani 1 1 d . . . . .
H12A H -0.0728 0.5626 0.2903 0.118 Uiso 1 1 calc R . . . .
H12B H -0.0841 0.4103 0.3022 0.118 Uiso 1 1 calc R . . . .
H12C H -0.1487 0.5157 0.3369 0.118 Uiso 1 1 calc R . . . .
C13 C 0.2117(7) 0.3406(6) 0.44926(16) 0.130(3) Uani 1 1 d . . . . .
H13A H 0.2804 0.3769 0.4696 0.196 Uiso 1 1 calc GR . . . .
H13B H 0.2388 0.2548 0.4375 0.196 Uiso 1 1 calc GR . . . .
H13C H 0.1310 0.3316 0.4677 0.196 Uiso 1 1 calc GR . . . .
C14B C -0.0635(12) 0.7559(14) 0.2196(5) 0.065(3) Uani 0.35 1 d . U . A -3
H14A H -0.0600 0.6594 0.2190 0.078 Uiso 0.35 1 calc R . . A -3
H14B H -0.0871 0.7825 0.2523 0.078 Uiso 0.35 1 calc R . . A -3
C15B C -0.163(2) 0.7964(19) 0.1889(9) 0.073(3) Uani 0.35 1 d . U . A -3
H15A H -0.2094 0.8704 0.2030 0.110 Uiso 0.35 1 calc GR . . A -3
H15B H -0.2241 0.7243 0.1837 0.110 Uiso 0.35 1 calc GR . . A -3
H15C H -0.1250 0.8230 0.1584 0.110 Uiso 0.35 1 calc GR . . A -3
O3 O -0.0607(16) 0.9067(16) 0.2497(7) 0.088(3) Uani 0.35 1 d D U . A -2
C14 C -0.0487(9) 0.8171(19) 0.2176(7) 0.072(4) Uani 0.35 1 d D U . A -2
C15 C -0.1497(19) 0.832(2) 0.1803(7) 0.064(3) Uani 0.35 1 d D U . A -2
H15D H -0.1417 0.7608 0.1573 0.096 Uiso 0.35 1 calc GR . . A -2
H15E H -0.1375 0.9158 0.1640 0.096 Uiso 0.35 1 calc GR . . A -2
H15F H -0.2364 0.8296 0.1949 0.096 Uiso 0.35 1 calc GR . . A -2
O15A O -0.0349(16) 0.9376(18) 0.2562(7) 0.079(3) Uani 0.3 1 d D U . A -1
C14A C -0.0327(11) 0.8620(15) 0.2192(6) 0.059(3) Uani 0.3 1 d D U . A -1
C15A C -0.154(2) 0.858(3) 0.1903(9) 0.070(3) Uani 0.3 1 d D U . A -1
H15G H -0.1797 0.9476 0.1822 0.105 Uiso 0.3 1 calc GR . . A -1
H15H H -0.2233 0.8161 0.2085 0.105 Uiso 0.3 1 calc GR . . A -1
H15I H -0.1374 0.8089 0.1611 0.105 Uiso 0.3 1 calc GR . . A -1

loop_
_atom_site_aniso_label
_atom_site_aniso_U_11
_atom_site_aniso_U_22
_atom_site_aniso_U_33
_atom_site_aniso_U_23
_atom_site_aniso_U_13
_atom_site_aniso_U_12
Fe1 0.0404(2) 0.0404(2) 0.0561(3) -0.00463(19) -0.00463(19) 0.0102(2)
O1 0.0486(11) 0.0525(11) 0.0598(11) 0.0068(9) -0.0096(9) 0.0044(9)
O2 0.0442(11) 0.0932(19) 0.0622(12) 0.0135(12) -0.0081(10) 0.0154(12)
N1 0.0425(11) 0.0463(13) 0.0554(13) -0.0181(10) -0.0118(10) 0.0084(10)
C1 0.0428(14) 0.0442(14) 0.0529(15) -0.0144(12) -0.0128(12) 0.0119(10)
C2 0.0480(16) 0.0656(19) 0.0586(17) -0.0163(14) -0.0179(13) 0.0184(13)
C3 0.0489(17) 0.072(2) 0.109(3) -0.022(2) -0.0236(19) 0.0089(15)
C4 0.0460(15) 0.0545(17) 0.083(2) -0.0210(17) -0.0146(15) 0.0041(14)
C5 0.0568(16) 0.069(2) 0.0490(15) -0.0234(14) -0.0151(13) 0.0190(15)
C6 0.070(2) 0.0582(17) 0.0467(14) -0.0090(12) -0.0044(13) 0.0274(16)
C7 0.0605(18) 0.0458(15) 0.0535(15) -0.0059(12) -0.0009(13) 0.0154(13)
C8 0.077(2) 0.0497(17) 0.0644(19) -0.0022(15) 0.0176(17) 0.0131(15)
C9 0.113(3) 0.055(2) 0.074(2) 0.0048(17) 0.039(2) 0.028(2)
C10 0.132(4) 0.080(3) 0.0554(19) 0.0140(18) 0.029(2) 0.061(3)
C11 0.098(3) 0.082(2) 0.0442(15) -0.0053(15) -0.0004(17) 0.049(2)
C12 0.072(2) 0.070(2) 0.094(3) -0.009(2) 0.014(2) -0.015(2)
C13 0.198(7) 0.121(4) 0.072(3) 0.039(3) 0.041(3) 0.087(5)
C14B 0.045(4) 0.075(6) 0.077(5) 0.004(5) -0.010(4) 0.000(5)
C15B 0.057(5) 0.086(8) 0.077(6) -0.003(7) -0.010(5) 0.015(6)
O3 0.070(5) 0.097(7) 0.098(5) -0.015(5) -0.013(5) 0.011(5)
C14 0.057(5) 0.089(9) 0.070(5) -0.016(7) -0.012(4) 0.023(6)
C15 0.046(5) 0.075(8) 0.070(6) 0.000(6) -0.015(4) 0.015(5)
O15A 0.060(6) 0.085(7) 0.092(6) -0.032(5) 0.001(5) 0.020(5)
C14A 0.057(5) 0.064(7) 0.057(5) -0.011(6) -0.009(4) 0.021(4)
C15A 0.053(5) 0.083(8) 0.074(6) -0.004(6) -0.011(5) 0.013(5)

loop_
_atom_type_symbol
_atom_type_description
_atom_type_scat_dispersion_real
_atom_type_scat_dispersion_imag
_atom_type_scat_source
C C 0.0181 0.0091 'International Tables Vol C Tables 4.2.6.8 and 6.1.1.4'
H H 0.0000 0.0000 'International Tables Vol C Tables 4.2.6.8 and 6.1.1.4'
Fe Fe -1.1336 3.1974 'International Tables Vol C Tables 4.2.6.8 and 6.1.1.4'
N N 0.0311 0.0180 'International Tables Vol C Tables 4.2.6.8 and 6.1.1.4'
O O 0.0492 0.0322 'International Tables Vol C Tables 4.2.6.8 and 6.1.1.4'

loop_
_geom_angle_atom_site_label_1
_geom_angle_atom_site_label_2
_geom_angle_atom_site_label_3
_geom_angle
_geom_angle_site_symmetry_1
_geom_angle_site_symmetry_3
O1 Fe1 O1 176.13(13) . 8_665
O1 Fe1 O2 88.88(10) 8_665 .
O1 Fe1 O2 88.43(9) . .
O1 Fe1 O2 88.43(9) 8_665 8_665
O1 Fe1 O2 88.88(10) . 8_665
O1 Fe1 N1 87.30(9) 8_665 8_665
O1 Fe1 N1 95.68(10) . 8_665
O1 Fe1 N1 87.30(9) . .
O1 Fe1 N1 95.68(10) 8_665 .
O2 Fe1 O2 91.80(15) 8_665 .
O2 Fe1 N1 172.42(10) 8_665 8_665
O2 Fe1 N1 172.42(10) . .
O2 Fe1 N1 94.36(9) . 8_665
O2 Fe1 N1 94.36(9) 8_665 .
N1 Fe1 N1 79.85(12) 8_665 .
C7 O1 Fe1 135.1(2) . .
C14B O2 Fe1 125.0(6) . .
C14 O2 Fe1 134.6(9) . .
C14A O2 Fe1 129.6(8) . .
C1 N1 Fe1 109.89(15) . .
C1 N1 C4 103.9(2) . .
C1 N1 C5 111.2(2) . .
C4 N1 Fe1 114.9(2) . .
C4 N1 C5 108.7(2) . .
C5 N1 Fe1 108.25(16) . .
N1 C1 C1 109.8(2) . 8_665
N1 C1 H1 109.8 . .
N1 C1 C2 105.9(2) . .
C1 C1 H1 109.8 8_665 .
C1 C1 C2 111.7(2) 8_665 .
C2 C1 H1 109.8 . .
C1 C2 H2A 110.7 . .
C1 C2 H2B 110.7 . .
H2A C2 H2B 108.8 . .
C3 C2 C1 105.3(3) . .
C3 C2 H2A 110.7 . .
C3 C2 H2B 110.7 . .
C2 C3 H3A 110.6 . .
C2 C3 H3B 110.6 . .
H3A C3 H3B 108.7 . .
C4 C3 C2 105.7(3) . .
C4 C3 H3A 110.6 . .
C4 C3 H3B 110.6 . .
N1 C4 C3 105.8(3) . .
N1 C4 H4A 110.6 . .
N1 C4 H4B 110.6 . .
C3 C4 H4A 110.6 . .
C3 C4 H4B 110.6 . .
H4A C4 H4B 108.7 . .
N1 C5 H5A 108.9 . .
N1 C5 H5B 108.9 . .
H5A C5 H5B 107.7 . .
C6 C5 N1 113.5(2) . .
C6 C5 H5A 108.9 . .
C6 C5 H5B 108.9 . .
C7 C6 C5 119.8(3) . .
C7 C6 C11 119.1(4) . .
C11 C6 C5 121.1(4) . .
O1 C7 C6 121.6(3) . .
O1 C7 C8 118.5(3) . .
C6 C7 C8 119.8(3) . .
C7 C8 C12 119.3(3) . .
C9 C8 C7 118.1(4) . .
C9 C8 C12 122.6(4) . .
C8 C9 H9 118.6 . .
C10 C9 C8 122.8(4) . .
C10 C9 H9 118.6 . .
C9 C10 C13 120.8(5) . .
C11 C10 C9 118.1(3) . .
C11 C10 C13 121.1(5) . .
C6 C11 H11 119.0 . .
C10 C11 C6 122.0(4) . .
C10 C11 H11 119.0 . .
C8 C12 H12A 109.5 . .
C8 C12 H12B 109.5 . .
C8 C12 H12C 109.5 . .
H12A C12 H12B 109.5 . .
H12A C12 H12C 109.5 . .
H12B C12 H12C 109.5 . .
C10 C13 H13A 109.5 . .
C10 C13 H13B 109.5 . .
C10 C13 H13C 109.5 . .
H13A C13 H13B 109.5 . .
H13A C13 H13C 109.5 . .
H13B C13 H13C 109.5 . .
O2 C14B H14A 108.3 . .
O2 C14B H14B 108.3 . .
H14A C14B H14B 107.4 . .
C15B C14B O2 116.1(12) . .
C15B C14B H14A 108.3 . .
C15B C14B H14B 108.3 . .
C14B C15B H15A 109.5 . .
C14B C15B H15B 109.5 . .
C14B C15B H15C 109.5 . .
H15A C15B H15B 109.5 . .
H15A C15B H15C 109.5 . .
H15B C15B H15C 109.5 . .
O2 C14 O3 107.5(15) . .
O2 C14 C15 123.6(17) . .
O3 C14 C15 110.8(14) . .
C14 C15 H15D 109.5 . .
C14 C15 H15E 109.5 . .
C14 C15 H15F 109.5 . .
H15D C15 H15E 109.5 . .
H15D C15 H15F 109.5 . .
H15E C15 H15F 109.5 . .
O2 C14A O15A 119.5(14) . .
O2 C14A C15A 124.2(14) . .
O15A C14A C15A 116.2(12) . .
C14A C15A H15G 109.5 . .
C14A C15A H15H 109.5 . .
C14A C15A H15I 109.5 . .
H15G C15A H15H 109.5 . .
H15G C15A H15I 109.5 . .
H15H C15A H15I 109.5 . .

loop_
_geom_bond_atom_site_label_1
_geom_bond_atom_site_label_2
_geom_bond_distance
_geom_bond_site_symmetry_2
Fe1 O1 1.907(2) .
Fe1 O1 1.907(2) 8_665
Fe1 O2 2.060(2) 8_665
Fe1 O2 2.060(2) .
Fe1 N1 2.195(2) .
Fe1 N1 2.195(2) 8_665
O1 C7 1.330(4) .
O2 C14B 1.444(12) .
O2 C14 1.200(9) .
O2 C14A 1.196(9) .
N1 C1 1.492(3) .
N1 C4 1.494(4) .
N1 C5 1.504(4) .
C1 C1 1.530(5) 8_665
C1 H1 1.0000 .
C1 C2 1.533(4) .
C2 H2A 0.9900 .
C2 H2B 0.9900 .
C2 C3 1.532(5) .
C3 H3A 0.9900 .
C3 H3B 0.9900 .
C3 C4 1.530(5) .
C4 H4A 0.9900 .
C4 H4B 0.9900 .
C5 H5A 0.9900 .
C5 H5B 0.9900 .
C5 C6 1.495(5) .
C6 C7 1.396(5) .
C6 C11 1.399(4) .
C7 C8 1.420(5) .
C8 C9 1.388(5) .
C8 C12 1.479(6) .
C9 H9 0.9500 .
C9 C10 1.384(7) .
C10 C11 1.373(7) .
C10 C13 1.510(5) .
C11 H11 0.9500 .
C12 H12A 0.9800 .
C12 H12B 0.9800 .
C12 H12C 0.9800 .
C13 H13A 0.9800 .
C13 H13B 0.9800 .
C13 H13C 0.9800 .
C14B H14A 0.9900 .
C14B H14B 0.9900 .
C14B C15B 1.40(2) .
C15B H15A 0.9800 .
C15B H15B 0.9800 .
C15B H15C 0.9800 .
O3 C14 1.294(12) .
C14 C15 1.482(14) .
C15 H15D 0.9800 .
C15 H15E 0.9800 .
C15 H15F 0.9800 .
O15A C14A 1.296(12) .
C14A C15A 1.482(14) .
C15A H15G 0.9800 .
C15A H15H 0.9800 .
C15A H15I 0.9800 .
